data_4103480
loop_
_publ_author_name
'Sanaz Kabehie'
'Mei Xue'
'Adam Z. Stieg'
'Monty Liong'
'Kang L. Wang'
'Jeffrey I. Zink'

_publ_section_title
;
 Heteroleptic Copper Switches
;
_journal_name_full 'Journal of the American Chemical Society'
_journal_page_first 15987
_journal_page_last 15996
_journal_paper_doi 10.1021/ja103937v
_journal_volume 132
_journal_year 2010
_chemical_formula_moiety 'C108 H72 Cu N4, F6 P, 2(C H2 Cl2)'
_chemical_formula_sum 'C110 H76 Cl4 Cu F6 N4 P'
_chemical_formula_weight 1804.06
_chemical_name_systematic
; 
 ? 
;
_space_group_IT_number 15
_symmetry_cell_setting monoclinic
_symmetry_space_group_name_Hall '-C 2yc'
_symmetry_space_group_name_H-M 'C 1 2/c 1'
_atom_sites_solution_hydrogens geom
_atom_sites_solution_primary direct
_atom_sites_solution_secondary difmap
_audit_creation_method SHELXL-97
_cell_angle_alpha 90.00
_cell_angle_beta 129.5260(10)
_cell_angle_gamma 90.00
_cell_formula_units_Z 4
_cell_length_a 24.538(3)
_cell_length_b 28.186(3)
_cell_length_c 18.9595(19)
_cell_measurement_reflns_used 8744
_cell_measurement_temperature 100(2)
_cell_measurement_theta_max 25.94
_cell_measurement_theta_min 3.89
_cell_volume 10114.5(19)
_computing_cell_refinement 'Bruker SMART APEX2'
_computing_data_collection 'Bruker SMART APEX2'
_computing_data_reduction 'Bruker SAINT APEX2'
_computing_molecular_graphics 'Bruker SHELXTL'
_computing_publication_material 'Bruker SHELXTL'
_computing_structure_refinement 'SHELXL-97 (Sheldrick, 1997)'
_computing_structure_solution 'SHELXS-97 (Sheldrick, 1990)'
_diffrn_ambient_temperature 100(2)
_diffrn_measured_fraction_theta_full 0.992
_diffrn_measured_fraction_theta_max 0.992
_diffrn_measurement_device_type 'CCD area detector'
_diffrn_measurement_method 'phi and omega scans'
_diffrn_radiation_monochromator graphite
_diffrn_radiation_source 'fine-focus sealed tube'
_diffrn_radiation_type MoK\a
_diffrn_radiation_wavelength 0.71073
_diffrn_reflns_av_R_equivalents 0.0428
_diffrn_reflns_av_sigmaI/netI 0.0503
_diffrn_reflns_limit_h_max 33
_diffrn_reflns_limit_h_min -33
_diffrn_reflns_limit_k_max 38
_diffrn_reflns_limit_k_min -38
_diffrn_reflns_limit_l_max 25
_diffrn_reflns_limit_l_min -25
_diffrn_reflns_number 47540
_diffrn_reflns_theta_full 29.13
_diffrn_reflns_theta_max 29.13
_diffrn_reflns_theta_min 3.86
_exptl_absorpt_coefficient_mu 0.396
_exptl_absorpt_correction_T_max 0.9251
_exptl_absorpt_correction_T_min 0.8976
_exptl_absorpt_correction_type multi-scan
_exptl_absorpt_process_details 'Sadabs (Bruker)'
_exptl_crystal_colour red
_exptl_crystal_density_diffrn 1.185
_exptl_crystal_density_method 'not measured'
_exptl_crystal_description prism
_exptl_crystal_F_000 3720
_exptl_crystal_size_max 0.25
_exptl_crystal_size_mid 0.20
_exptl_crystal_size_min 0.20
_platon_squeeze_details
;
;
_refine_diff_density_max 0.890
_refine_diff_density_min -0.595
_refine_diff_density_rms 0.088
_refine_ls_extinction_method none
_refine_ls_goodness_of_fit_ref 1.034
_refine_ls_hydrogen_treatment constr
_refine_ls_matrix_type full
_refine_ls_number_parameters 589
_refine_ls_number_reflns 13533
_refine_ls_number_restraints 0
_refine_ls_restrained_S_all 1.034
_refine_ls_R_factor_all 0.0822
_refine_ls_R_factor_gt 0.0574
_refine_ls_shift/su_max 0.001
_refine_ls_shift/su_mean 0.000
_refine_ls_structure_factor_coef Fsqd
_refine_ls_weighting_details 'calc w=1/[\s^2^(Fo^2^)+(0.1140P)^2^+0.0000P] where P=(Fo^2^+2Fc^2^)/3'
_refine_ls_weighting_scheme calc
_refine_ls_wR_factor_gt 0.1683
_refine_ls_wR_factor_ref 0.1807
_reflns_number_gt 9383
_reflns_number_total 13533
_reflns_threshold_expression >2sigma(I)
_cod_data_source_file ja103937v_si_001.cif
_cod_data_source_block zink108s
_cod_original_cell_volume 10114.8(18)
_cod_original_sg_symbol_H-M 'C 2/c'
_cod_database_code 4103480

loop_
_symmetry_equiv_pos_as_xyz
'x, y, z'
'-x, y, -z+1/2'
'x+1/2, y+1/2, z'
'-x+1/2, y+1/2, -z+1/2'
'-x, -y, -z'
'x, -y, z-1/2'
'-x+1/2, -y+1/2, -z'
'x+1/2, -y+1/2, z-1/2'

loop_
_atom_site_label
_atom_site_type_symbol
_atom_site_fract_x
_atom_site_fract_y
_atom_site_fract_z
_atom_site_U_iso_or_equiv
_atom_site_adp_type
_atom_site_occupancy
_atom_site_symmetry_multiplicity
_atom_site_calc_flag
_atom_site_refinement_flags
_atom_site_disorder_assembly
_atom_site_disorder_group
Cu1 Cu 1.0000 0.659833(12) 0.2500 0.02070(11) Uani 1 2 d S . .
N1 N 0.91451(9) 0.62518(6) 0.22174(11) 0.0206(3) Uani 1 1 d . . .
N2 N 0.92422(9) 0.69081(6) 0.12707(11) 0.0186(3) Uani 1 1 d . . .
C1 C 0.90996(12) 0.59283(7) 0.26889(14) 0.0240(4) Uani 1 1 d . . .
H1 H 0.9519 0.5843 0.3279 0.029 Uiso 1 1 calc R . .
C2 C 0.84630(12) 0.57048(7) 0.23601(15) 0.0248(4) Uani 1 1 d . . .
C3 C 0.78454(11) 0.58413(7) 0.15216(15) 0.0240(4) Uani 1 1 d . . .
H3 H 0.7409 0.5699 0.1290 0.029 Uiso 1 1 calc R . .
C4 C 0.78675(11) 0.61913(7) 0.10145(14) 0.0209(4) Uani 1 1 d . . .
C5 C 0.85334(10) 0.63806(7) 0.13836(13) 0.0185(4) Uani 1 1 d . . .
C6 C 0.85823(10) 0.67351(7) 0.08816(13) 0.0178(4) Uani 1 1 d . . .
C7 C 0.79659(10) 0.68986(7) 0.00399(13) 0.0201(4) Uani 1 1 d . . .
C8 C 0.72928(11) 0.67007(8) -0.03184(15) 0.0250(4) Uani 1 1 d . . .
H8 H 0.6876 0.6811 -0.0887 0.030 Uiso 1 1 calc R . .
C9 C 0.72450(11) 0.63597(8) 0.01433(15) 0.0250(4) Uani 1 1 d . . .
H9 H 0.6796 0.6230 -0.0110 0.030 Uiso 1 1 calc R . .
C10 C 0.80385(11) 0.72566(7) -0.04119(14) 0.0220(4) Uani 1 1 d . . .
H10 H 0.7633 0.7379 -0.0979 0.026 Uiso 1 1 calc R . .
C11 C 0.87018(11) 0.74297(7) -0.00284(14) 0.0207(4) Uani 1 1 d . . .
C12 C 0.92941(11) 0.72430(7) 0.08230(14) 0.0208(4) Uani 1 1 d . . .
H12 H 0.9749 0.7363 0.1086 0.025 Uiso 1 1 calc R . .
C13 C 0.87962(11) 0.77900(7) -0.04804(14) 0.0230(4) Uani 1 1 d . . .
C14 C 0.88568(11) 0.80788(7) -0.08819(14) 0.0226(4) Uani 1 1 d . . .
C15 C 0.89401(11) 0.84393(7) -0.13824(15) 0.0228(4) Uani 1 1 d . . .
C16 C 0.82712(12) 0.84318(7) -0.23985(15) 0.0244(4) Uani 1 1 d . . .
C17 C 0.76079(12) 0.83960(8) -0.26352(16) 0.0285(5) Uani 1 1 d . . .
H17 H 0.7572 0.8354 -0.2169 0.034 Uiso 1 1 calc R . .
C18 C 0.70001(13) 0.84202(10) -0.35369(18) 0.0372(6) Uani 1 1 d . . .
H18 H 0.6551 0.8393 -0.3686 0.045 Uiso 1 1 calc R . .
C19 C 0.70428(14) 0.84835(10) -0.42274(18) 0.0412(6) Uani 1 1 d . . .
H19 H 0.6626 0.8502 -0.4848 0.049 Uiso 1 1 calc R . .
C20 C 0.77003(15) 0.85188(11) -0.39972(18) 0.0415(6) Uani 1 1 d . . .
H20 H 0.7735 0.8559 -0.4465 0.050 Uiso 1 1 calc R . .
C21 C 0.83110(13) 0.84968(9) -0.30895(16) 0.0336(5) Uani 1 1 d . . .
H21 H 0.8759 0.8526 -0.2941 0.040 Uiso 1 1 calc R . .
C22 C 0.95982(11) 0.83023(8) -0.12775(15) 0.0261(5) Uani 1 1 d . . .
C23 C 1.01064(13) 0.86327(9) -0.10528(17) 0.0337(5) Uani 1 1 d . . .
H23 H 1.0065 0.8953 -0.0936 0.040 Uiso 1 1 calc R . .
C24 C 1.06773(14) 0.84939(11) -0.0999(2) 0.0436(7) Uani 1 1 d . . .
H24 H 1.1021 0.8722 -0.0850 0.052 Uiso 1 1 calc R . .
C25 C 1.07501(14) 0.80292(12) -0.11602(19) 0.0456(7) Uani 1 1 d . . .
H25 H 1.1145 0.7937 -0.1111 0.055 Uiso 1 1 calc R . .
C26 C 1.02354(15) 0.76970(11) -0.13963(19) 0.0431(6) Uani 1 1 d . . .
H26 H 1.0276 0.7377 -0.1515 0.052 Uiso 1 1 calc R . .
C27 C 0.96672(13) 0.78357(9) -0.14565(17) 0.0332(5) Uani 1 1 d . . .
H27 H 0.9317 0.7609 -0.1623 0.040 Uiso 1 1 calc R . .
C28 C 0.90157(12) 0.89346(8) -0.09777(15) 0.0260(4) Uani 1 1 d . . .
C29 C 0.87624(15) 0.93403(9) -0.15230(18) 0.0382(6) Uani 1 1 d . . .
H29 H 0.8527 0.9311 -0.2157 0.046 Uiso 1 1 calc R . .
C30 C 0.88491(19) 0.97838(10) -0.1154(2) 0.0556(8) Uani 1 1 d . . .
H30 H 0.8676 1.0057 -0.1532 0.067 Uiso 1 1 calc R . .
C31 C 0.9187(2) 0.98284(11) -0.0236(2) 0.0683(11) Uani 1 1 d . . .
H31 H 0.9244 1.0133 0.0019 0.082 Uiso 1 1 calc R . .
C32 C 0.9443(2) 0.94310(11) 0.0315(2) 0.0634(10) Uani 1 1 d . . .
H32 H 0.9678 0.9463 0.0949 0.076 Uiso 1 1 calc R . .
C33 C 0.93574(15) 0.89831(9) -0.00548(17) 0.0384(6) Uani 1 1 d . . .
H33 H 0.9534 0.8711 0.0327 0.046 Uiso 1 1 calc R . .
C34 C 0.84771(12) 0.53291(8) 0.28873(15) 0.0278(5) Uani 1 1 d . . .
C35 C 0.84792(12) 0.50007(8) 0.32815(16) 0.0310(5) Uani 1 1 d . . .
C36 C 0.84403(12) 0.45901(8) 0.37352(16) 0.0302(5) Uani 1 1 d . . .
C37 C 0.90227(13) 0.42281(9) 0.40285(16) 0.0317(5) Uani 1 1 d . . .
C38 C 0.96751(13) 0.43785(9) 0.42988(18) 0.0375(6) Uani 1 1 d . . .
H38 H 0.9754 0.4706 0.4277 0.045 Uiso 1 1 calc R . .
C39 C 1.02069(15) 0.40531(11) 0.4598(2) 0.0468(7) Uani 1 1 d . . .
H39 H 1.0650 0.4160 0.4789 0.056 Uiso 1 1 calc R . .
C40 C 1.00958(15) 0.35741(11) 0.46212(19) 0.0440(6) Uani 1 1 d . . .
H40 H 1.0457 0.3351 0.4812 0.053 Uiso 1 1 calc R . .
C41 C 0.94570(15) 0.34221(10) 0.43646(19) 0.0418(6) Uani 1 1 d . . .
H41 H 0.9382 0.3094 0.4389 0.050 Uiso 1 1 calc R . .
C42 C 0.89255(14) 0.37439(9) 0.40730(19) 0.0393(6) Uani 1 1 d . . .
H42 H 0.8489 0.3635 0.3901 0.047 Uiso 1 1 calc R . .
C43 C 0.77078(13) 0.43586(8) 0.30167(18) 0.0347(6) Uani 1 1 d . . .
C44 C 0.74988(14) 0.42509(10) 0.2166(2) 0.0448(7) Uani 1 1 d . . .
H44 H 0.7803 0.4322 0.2031 0.054 Uiso 1 1 calc R . .
C45 C 0.68399(16) 0.40375(10) 0.1497(2) 0.0577(9) Uani 1 1 d . . .
H45 H 0.6696 0.3963 0.0912 0.069 Uiso 1 1 calc R . .
C46 C 0.64022(16) 0.39372(11) 0.1704(3) 0.0710(13) Uani 1 1 d . . .
H46 H 0.5952 0.3798 0.1253 0.085 Uiso 1 1 calc R . .
C47 C 0.66150(17) 0.40382(11) 0.2556(3) 0.0656(11) Uani 1 1 d . . .
H47 H 0.6313 0.3965 0.2693 0.079 Uiso 1 1 calc R . .
C48 C 0.72676(15) 0.42469(10) 0.3219(2) 0.0487(7) Uani 1 1 d . . .
H48 H 0.7413 0.4313 0.3808 0.058 Uiso 1 1 calc R . .
C49 C 0.85399(14) 0.47805(9) 0.45731(18) 0.0358(6) Uani 1 1 d . . .
C50 C 0.8157(2) 0.51736(11) 0.4479(2) 0.0545(8) Uani 1 1 d . . .
H50 H 0.7842 0.5324 0.3900 0.065 Uiso 1 1 calc R . .
C51 C 0.8229(3) 0.53507(13) 0.5219(3) 0.0753(12) Uani 1 1 d . . .
H51 H 0.7957 0.5616 0.5143 0.090 Uiso 1 1 calc R . .
C52 C 0.8707(3) 0.51350(13) 0.6076(3) 0.0725(12) Uani 1 1 d . . .
H52 H 0.8765 0.5255 0.6589 0.087 Uiso 1 1 calc R . .
C53 C 0.9087(2) 0.47518(13) 0.6169(2) 0.0581(9) Uani 1 1 d . . .
H53 H 0.9415 0.4608 0.6752 0.070 Uiso 1 1 calc R . .
C54 C 0.90004(16) 0.45695(11) 0.54259(19) 0.0448(7) Uani 1 1 d . . .
H54 H 0.9260 0.4296 0.5501 0.054 Uiso 1 1 calc R . .
P1 P 0.5000 0.34227(3) 0.2500 0.02646(18) Uani 1 2 d S . .
F1 F 0.52413(11) 0.34134(10) 0.19030(13) 0.0783(7) Uani 1 1 d . A .
F2 F 0.55732(13) 0.30381(11) 0.3108(2) 0.0927(10) Uani 0.90 1 d P A 1
F3 F 0.55698(14) 0.38193(11) 0.3116(2) 0.0995(11) Uani 0.90 1 d P A 1
F2A F 0.5690(9) 0.3395(7) 0.3449(11) 0.042(4) Uiso 0.10 1 d P A 2
F3A F 0.5000 0.2840(9) 0.2500 0.050(6) Uiso 0.10 2 d SP A 2
F3B F 0.5000 0.3917(11) 0.2500 0.064(7) Uiso 0.10 2 d SP A 2
C55 C 0.8629(3) 0.77513(14) 0.3024(2) 0.0714(15) Uani 0.90 1 d P B 1
H55A H 0.8133 0.7800 0.2766 0.086 Uiso 0.90 1 calc PR B 1
H55B H 0.8770 0.8029 0.2855 0.086 Uiso 0.90 1 calc PR B 1
Cl1 Cl 0.86770(4) 0.72465(2) 0.25484(6) 0.03148(16) Uani 0.90 1 d P B 1
Cl2 Cl 0.91668(5) 0.77206(3) 0.42146(5) 0.0488(2) Uani 0.90 1 d P B 1
C55A C 0.867(2) 0.7669(14) 0.343(3) 0.059(9) Uiso 0.10 1 d P C 2
H55C H 0.8957 0.7954 0.3561 0.070 Uiso 0.10 1 calc PR C 2
H55D H 0.8850 0.7532 0.4023 0.070 Uiso 0.10 1 calc PR C 2
Cl1A Cl 0.8794(9) 0.7295(6) 0.2920(11) 0.096(5) Uiso 0.10 1 d P C 2
Cl2A Cl 0.7799(7) 0.7846(5) 0.2843(10) 0.099(4) Uiso 0.10 1 d P C 2

loop_
_atom_site_aniso_label
_atom_site_aniso_U_11
_atom_site_aniso_U_22
_atom_site_aniso_U_33
_atom_site_aniso_U_23
_atom_site_aniso_U_13
_atom_site_aniso_U_12
Cu1 0.01625(18) 0.02168(19) 0.01707(18) 0.000 0.00729(15) 0.000
N1 0.0224(8) 0.0178(8) 0.0176(8) 0.0018(6) 0.0108(7) -0.0007(6)
N2 0.0186(8) 0.0186(8) 0.0190(8) 0.0000(6) 0.0121(7) 0.0000(6)
C1 0.0250(11) 0.0227(10) 0.0179(10) 0.0037(8) 0.0107(9) -0.0011(8)
C2 0.0333(12) 0.0199(10) 0.0237(10) 0.0037(8) 0.0193(10) -0.0016(8)
C3 0.0238(10) 0.0232(10) 0.0250(10) 0.0004(8) 0.0155(9) -0.0037(8)
C4 0.0220(10) 0.0208(10) 0.0220(10) 0.0005(7) 0.0149(9) -0.0008(7)
C5 0.0200(9) 0.0167(9) 0.0179(9) 0.0009(7) 0.0116(8) 0.0005(7)
C6 0.0197(9) 0.0171(9) 0.0182(9) -0.0006(7) 0.0128(8) -0.0013(7)
C7 0.0195(10) 0.0220(10) 0.0181(9) 0.0028(7) 0.0117(8) 0.0009(7)
C8 0.0182(10) 0.0293(11) 0.0217(10) 0.0049(8) 0.0100(9) 0.0020(8)
C9 0.0180(10) 0.0292(11) 0.0247(11) 0.0026(8) 0.0121(9) -0.0018(8)
C10 0.0246(10) 0.0222(10) 0.0198(10) 0.0052(7) 0.0144(9) 0.0043(8)
C11 0.0237(10) 0.0198(10) 0.0214(10) 0.0029(7) 0.0158(9) 0.0011(7)
C12 0.0218(10) 0.0202(10) 0.0224(10) 0.0007(7) 0.0150(9) -0.0026(7)
C13 0.0215(10) 0.0244(11) 0.0213(10) 0.0026(8) 0.0128(9) 0.0014(8)
C14 0.0210(10) 0.0234(10) 0.0221(10) 0.0021(8) 0.0131(9) 0.0015(8)
C15 0.0239(10) 0.0241(10) 0.0240(10) 0.0049(8) 0.0169(9) 0.0013(8)
C16 0.0265(11) 0.0225(10) 0.0251(11) 0.0042(8) 0.0168(9) 0.0007(8)
C17 0.0269(11) 0.0348(12) 0.0268(11) 0.0032(9) 0.0185(10) 0.0008(9)
C18 0.0267(12) 0.0494(16) 0.0327(13) 0.0084(11) 0.0176(11) 0.0044(10)
C19 0.0302(13) 0.0569(17) 0.0255(12) 0.0094(11) 0.0126(11) 0.0056(11)
C20 0.0395(14) 0.0605(18) 0.0280(13) 0.0091(11) 0.0231(12) 0.0039(12)
C21 0.0297(12) 0.0475(15) 0.0282(12) 0.0105(10) 0.0205(11) 0.0035(10)
C22 0.0241(11) 0.0324(12) 0.0237(10) 0.0070(9) 0.0161(9) 0.0023(8)
C23 0.0313(12) 0.0367(13) 0.0372(13) 0.0029(10) 0.0237(11) -0.0043(10)
C24 0.0308(13) 0.0637(19) 0.0422(15) 0.0035(13) 0.0259(13) -0.0066(12)
C25 0.0317(14) 0.072(2) 0.0401(15) 0.0134(14) 0.0259(13) 0.0124(13)
C26 0.0474(16) 0.0485(16) 0.0445(16) 0.0091(12) 0.0344(14) 0.0163(13)
C27 0.0353(13) 0.0349(13) 0.0351(13) 0.0052(10) 0.0251(11) 0.0029(10)
C28 0.0260(11) 0.0234(11) 0.0292(11) 0.0028(8) 0.0178(10) -0.0015(8)
C29 0.0450(15) 0.0277(12) 0.0326(13) 0.0061(10) 0.0204(12) 0.0031(10)
C30 0.071(2) 0.0243(13) 0.0524(18) 0.0067(12) 0.0307(17) 0.0044(13)
C31 0.098(3) 0.0255(14) 0.0493(19) -0.0073(13) 0.032(2) -0.0010(16)
C32 0.088(3) 0.0376(16) 0.0376(16) -0.0087(12) 0.0272(17) -0.0030(16)
C33 0.0450(15) 0.0299(13) 0.0293(12) 0.0006(10) 0.0185(12) -0.0004(11)
C34 0.0290(11) 0.0257(11) 0.0244(11) 0.0030(8) 0.0149(10) -0.0032(9)
C35 0.0283(12) 0.0299(12) 0.0286(12) 0.0038(9) 0.0152(10) -0.0042(9)
C36 0.0288(12) 0.0260(11) 0.0302(12) 0.0082(9) 0.0162(10) -0.0031(9)
C37 0.0316(12) 0.0301(12) 0.0282(12) 0.0072(9) 0.0167(11) -0.0017(9)
C38 0.0318(13) 0.0342(13) 0.0382(14) 0.0020(10) 0.0184(12) -0.0042(10)
C39 0.0292(13) 0.0495(17) 0.0505(17) 0.0005(13) 0.0201(13) -0.0017(12)
C40 0.0378(15) 0.0454(16) 0.0384(15) 0.0056(12) 0.0193(13) 0.0074(12)
C41 0.0461(16) 0.0327(13) 0.0411(15) 0.0130(11) 0.0253(13) 0.0066(11)
C42 0.0378(14) 0.0321(13) 0.0442(15) 0.0131(11) 0.0243(13) -0.0006(10)
C43 0.0292(12) 0.0211(11) 0.0422(14) 0.0085(10) 0.0174(11) -0.0020(9)
C44 0.0328(14) 0.0340(14) 0.0477(16) 0.0015(12) 0.0162(13) -0.0047(11)
C45 0.0406(16) 0.0338(15) 0.0555(19) -0.0042(13) 0.0104(15) -0.0047(12)
C46 0.0283(15) 0.0270(15) 0.100(3) 0.0119(17) 0.0142(18) -0.0053(11)
C47 0.0393(17) 0.0381(17) 0.106(3) 0.0155(18) 0.040(2) -0.0031(13)
C48 0.0404(15) 0.0343(14) 0.071(2) 0.0159(13) 0.0355(16) -0.0008(11)
C49 0.0434(14) 0.0291(12) 0.0383(14) 0.0080(10) 0.0276(12) -0.0056(10)
C50 0.083(2) 0.0383(16) 0.0555(19) 0.0169(13) 0.0500(19) 0.0125(15)
C51 0.134(4) 0.047(2) 0.083(3) 0.0182(18) 0.087(3) 0.018(2)
C52 0.135(4) 0.049(2) 0.067(2) 0.0037(17) 0.080(3) -0.011(2)
C53 0.080(2) 0.058(2) 0.0470(18) 0.0128(15) 0.0450(18) -0.0043(17)
C54 0.0503(16) 0.0482(16) 0.0406(15) 0.0114(12) 0.0312(14) -0.0012(13)
P1 0.0194(4) 0.0349(5) 0.0223(4) 0.000 0.0120(3) 0.000
F1 0.0508(11) 0.154(2) 0.0454(11) -0.0030(12) 0.0379(10) -0.0148(12)
F2 0.0565(14) 0.102(2) 0.138(2) 0.085(2) 0.0706(16) 0.0515(14)
F3 0.0676(16) 0.097(2) 0.135(2) -0.0796(19) 0.0649(17) -0.0533(15)
C55 0.104(4) 0.048(2) 0.0266(17) -0.0020(15) 0.025(2) 0.031(2)
Cl1 0.0288(3) 0.0325(4) 0.0313(4) -0.0053(3) 0.0183(3) 0.0003(2)
Cl2 0.0574(5) 0.0461(4) 0.0284(4) -0.0084(3) 0.0206(4) 0.0011(4)

loop_
_atom_type_symbol
_atom_type_description
_atom_type_scat_dispersion_real
_atom_type_scat_dispersion_imag
_atom_type_scat_source
C C 0.0033 0.0016 'International Tables Vol C Tables 4.2.6.8 and 6.1.1.4'
H H 0.0000 0.0000 'International Tables Vol C Tables 4.2.6.8 and 6.1.1.4'
N N 0.0061 0.0033 'International Tables Vol C Tables 4.2.6.8 and 6.1.1.4'
F F 0.0171 0.0103 'International Tables Vol C Tables 4.2.6.8 and 6.1.1.4'
P P 0.1023 0.0942 'International Tables Vol C Tables 4.2.6.8 and 6.1.1.4'
Cu Cu 0.3201 1.2651 'International Tables Vol C Tables 4.2.6.8 and 6.1.1.4'
Cl Cl 0.1484 0.1585 'International Tables Vol C Tables 4.2.6.8 and 6.1.1.4'

loop_
_geom_angle_atom_site_label_1
_geom_angle_atom_site_label_2
_geom_angle_atom_site_label_3
_geom_angle
_geom_angle_site_symmetry_1
_geom_angle_site_symmetry_3
N2 Cu1 N2 129.15(9) 2_755 .
N2 Cu1 N1 122.74(7) 2_755 .
N2 Cu1 N1 82.41(7) . .
N2 Cu1 N1 82.41(7) 2_755 2_755
N2 Cu1 N1 122.74(7) . 2_755
N1 Cu1 N1 123.16(10) . 2_755
C1 N1 C5 117.36(18) . .
C1 N1 Cu1 131.28(14) . .
C5 N1 Cu1 111.33(13) . .
C12 N2 C6 117.97(17) . .
C12 N2 Cu1 130.37(14) . .
C6 N2 Cu1 111.65(13) . .
N1 C1 C2 123.54(19) . .
N1 C1 H1 118.2 . .
C2 C1 H1 118.2 . .
C3 C2 C1 118.71(19) . .
C3 C2 C34 121.8(2) . .
C1 C2 C34 119.4(2) . .
C2 C3 C4 119.50(19) . .
C2 C3 H3 120.3 . .
C4 C3 H3 120.3 . .
C3 C4 C5 117.65(19) . .
C3 C4 C9 122.84(19) . .
C5 C4 C9 119.51(18) . .
N1 C5 C4 123.15(18) . .
N1 C5 C6 117.28(17) . .
C4 C5 C6 119.55(18) . .
N2 C6 C7 122.88(18) . .
N2 C6 C5 117.28(17) . .
C7 C6 C5 119.81(18) . .
C6 C7 C10 117.71(18) . .
C6 C7 C8 119.42(18) . .
C10 C7 C8 122.87(18) . .
C9 C8 C7 121.02(19) . .
C9 C8 H8 119.5 . .
C7 C8 H8 119.5 . .
C8 C9 C4 120.66(19) . .
C8 C9 H9 119.7 . .
C4 C9 H9 119.7 . .
C11 C10 C7 119.75(19) . .
C11 C10 H10 120.1 . .
C7 C10 H10 120.1 . .
C10 C11 C12 118.61(18) . .
C10 C11 C13 121.18(19) . .
C12 C11 C13 120.21(19) . .
N2 C12 C11 123.07(18) . .
N2 C12 H12 118.5 . .
C11 C12 H12 118.5 . .
C14 C13 C11 177.6(2) . .
C13 C14 C15 179.4(2) . .
C14 C15 C16 108.51(17) . .
C14 C15 C22 107.64(17) . .
C16 C15 C22 110.58(18) . .
C14 C15 C28 108.74(17) . .
C16 C15 C28 109.17(17) . .
C22 C15 C28 112.11(18) . .
C21 C16 C17 118.5(2) . .
C21 C16 C15 121.3(2) . .
C17 C16 C15 120.05(19) . .
C18 C17 C16 121.1(2) . .
C18 C17 H17 119.5 . .
C16 C17 H17 119.5 . .
C17 C18 C19 120.2(2) . .
C17 C18 H18 119.9 . .
C19 C18 H18 119.9 . .
C20 C19 C18 119.0(2) . .
C20 C19 H19 120.5 . .
C18 C19 H19 120.5 . .
C19 C20 C21 120.7(2) . .
C19 C20 H20 119.6 . .
C21 C20 H20 119.6 . .
C16 C21 C20 120.5(2) . .
C16 C21 H21 119.8 . .
C20 C21 H21 119.8 . .
C23 C22 C27 118.9(2) . .
C23 C22 C15 122.2(2) . .
C27 C22 C15 118.9(2) . .
C22 C23 C24 119.9(3) . .
C22 C23 H23 120.0 . .
C24 C23 H23 120.0 . .
C25 C24 C23 121.0(3) . .
C25 C24 H24 119.5 . .
C23 C24 H24 119.5 . .
C24 C25 C26 119.2(2) . .
C24 C25 H25 120.4 . .
C26 C25 H25 120.4 . .
C27 C26 C25 119.7(3) . .
C27 C26 H26 120.1 . .
C25 C26 H26 120.1 . .
C26 C27 C22 121.3(2) . .
C26 C27 H27 119.4 . .
C22 C27 H27 119.4 . .
C33 C28 C29 118.8(2) . .
C33 C28 C15 120.1(2) . .
C29 C28 C15 121.1(2) . .
C30 C29 C28 120.9(2) . .
C30 C29 H29 119.5 . .
C28 C29 H29 119.5 . .
C31 C30 C29 119.9(3) . .
C31 C30 H30 120.1 . .
C29 C30 H30 120.1 . .
C30 C31 C32 120.0(3) . .
C30 C31 H31 120.0 . .
C32 C31 H31 120.0 . .
C31 C32 C33 120.3(3) . .
C31 C32 H32 119.9 . .
C33 C32 H32 119.9 . .
C28 C33 C32 120.1(2) . .
C28 C33 H33 119.9 . .
C32 C33 H33 119.9 . .
C35 C34 C2 176.0(3) . .
C34 C35 C36 177.0(3) . .
C35 C36 C49 107.45(19) . .
C35 C36 C37 109.8(2) . .
C49 C36 C37 110.84(19) . .
C35 C36 C43 106.63(19) . .
C49 C36 C43 112.8(2) . .
C37 C36 C43 109.2(2) . .
C42 C37 C38 118.2(2) . .
C42 C37 C36 120.9(2) . .
C38 C37 C36 120.8(2) . .
C39 C38 C37 120.6(2) . .
C39 C38 H38 119.7 . .
C37 C38 H38 119.7 . .
C40 C39 C38 120.4(3) . .
C40 C39 H39 119.8 . .
C38 C39 H39 119.8 . .
C41 C40 C39 119.6(3) . .
C41 C40 H40 120.2 . .
C39 C40 H40 120.2 . .
C40 C41 C42 120.5(3) . .
C40 C41 H41 119.7 . .
C42 C41 H41 119.7 . .
C41 C42 C37 120.7(2) . .
C41 C42 H42 119.6 . .
C37 C42 H42 119.6 . .
C44 C43 C48 119.7(3) . .
C44 C43 C36 118.8(2) . .
C48 C43 C36 121.5(3) . .
C43 C44 C45 120.5(3) . .
C43 C44 H44 119.8 . .
C45 C44 H44 119.8 . .
C46 C45 C44 119.1(3) . .
C46 C45 H45 120.5 . .
C44 C45 H45 120.5 . .
C47 C46 C45 120.5(3) . .
C47 C46 H46 119.8 . .
C45 C46 H46 119.8 . .
C46 C47 C48 120.5(3) . .
C46 C47 H47 119.8 . .
C48 C47 H47 119.8 . .
C47 C48 C43 119.8(3) . .
C47 C48 H48 120.1 . .
C43 C48 H48 120.1 . .
C54 C49 C50 118.4(3) . .
C54 C49 C36 122.0(2) . .
C50 C49 C36 119.6(2) . .
C49 C50 C51 121.0(3) . .
C49 C50 H50 119.5 . .
C51 C50 H50 119.5 . .
C50 C51 C52 119.4(4) . .
C50 C51 H51 120.3 . .
C52 C51 H51 120.3 . .
C53 C52 C51 119.5(3) . .
C53 C52 H52 120.2 . .
C51 C52 H52 120.2 . .
C52 C53 C54 120.9(3) . .
C52 C53 H53 119.5 . .
C54 C53 H53 119.5 . .
C53 C54 C49 120.8(3) . .
C53 C54 H54 119.6 . .
C49 C54 H54 119.6 . .
F3B P1 F2A 93.0(8) . .
F3B P1 F2A 93.0(8) . 2_655
F2A P1 F2A 174.0(15) . 2_655
F3B P1 F2 134.20(13) . 2_655
F2A P1 F2 130.8(8) . 2_655
F3B P1 F2 134.20(13) . .
F2A P1 F2 130.8(8) 2_655 .
F2 P1 F2 91.6(3) 2_655 .
F3B P1 F1 90.96(11) . 2_655
F2A P1 F1 77.9(6) . 2_655
F2A P1 F1 102.0(6) 2_655 2_655
F2 P1 F1 86.82(14) 2_655 2_655
F2 P1 F1 91.84(13) . 2_655
F3B P1 F1 90.96(11) . .
F2A P1 F1 102.0(6) . .
F2A P1 F1 77.9(6) 2_655 .
F2 P1 F1 91.84(13) 2_655 .
F2 P1 F1 86.82(14) . .
F1 P1 F1 178.1(2) 2_655 .
F2A P1 F3 136.0(8) 2_655 .
F2 P1 F3 178.80(14) 2_655 .
F2 P1 F3 89.31(18) . .
F1 P1 F3 92.37(15) 2_655 .
F1 P1 F3 88.99(14) . .
F2A P1 F3 136.0(8) . 2_655
F2 P1 F3 89.31(18) 2_655 2_655
F2 P1 F3 178.80(14) . 2_655
F1 P1 F3 88.99(14) 2_655 2_655
F1 P1 F3 92.37(15) . 2_655
F3 P1 F3 89.8(3) . 2_655
F3B P1 F3A 180.000(4) . .
F2A P1 F3A 87.0(8) . .
F2A P1 F3A 87.0(8) 2_655 .
F1 P1 F3A 89.04(11) 2_655 .
F1 P1 F3A 89.04(11) . .
F3 P1 F3A 135.11(13) . .
F3 P1 F3A 135.11(13) 2_655 .
Cl1 C55 Cl2 112.8(2) . .
Cl1 C55 H55A 109.0 . .
Cl2 C55 H55A 109.0 . .
Cl1 C55 H55B 109.0 . .
Cl2 C55 H55B 109.0 . .
H55A C55 H55B 107.8 . .
Cl1A C55A Cl2A 116(3) . .
Cl1A C55A H55C 108.3 . .
Cl2A C55A H55C 108.3 . .
Cl1A C55A H55D 108.3 . .
Cl2A C55A H55D 108.3 . .
H55C C55A H55D 107.4 . .

loop_
_geom_bond_atom_site_label_1
_geom_bond_atom_site_label_2
_geom_bond_distance
_geom_bond_site_symmetry_2
Cu1 N2 2.0337(17) 2_755
Cu1 N2 2.0337(16) .
Cu1 N1 2.0520(17) .
Cu1 N1 2.0520(17) 2_755
N1 C1 1.331(3) .
N1 C5 1.365(3) .
N2 C12 1.329(3) .
N2 C6 1.372(3) .
C1 C2 1.409(3) .
C1 H1 0.9500 .
C2 C3 1.380(3) .
C2 C34 1.441(3) .
C3 C4 1.403(3) .
C3 H3 0.9500 .
C4 C5 1.410(3) .
C4 C9 1.441(3) .
C5 C6 1.437(3) .
C6 C7 1.405(3) .
C7 C10 1.406(3) .
C7 C8 1.440(3) .
C8 C9 1.354(3) .
C8 H8 0.9500 .
C9 H9 0.9500 .
C10 C11 1.382(3) .
C10 H10 0.9500 .
C11 C12 1.417(3) .
C11 C13 1.439(3) .
C12 H12 0.9500 .
C13 C14 1.187(3) .
C14 C15 1.491(3) .
C15 C16 1.543(3) .
C15 C22 1.545(3) .
C15 C28 1.546(3) .
C16 C21 1.386(3) .
C16 C17 1.390(3) .
C17 C18 1.381(3) .
C17 H17 0.9500 .
C18 C19 1.390(4) .
C18 H18 0.9500 .
C19 C20 1.381(4) .
C19 H19 0.9500 .
C20 C21 1.389(3) .
C20 H20 0.9500 .
C21 H21 0.9500 .
C22 C23 1.389(3) .
C22 C27 1.395(3) .
C23 C24 1.395(4) .
C23 H23 0.9500 .
C24 C25 1.382(4) .
C24 H24 0.9500 .
C25 C26 1.397(4) .
C25 H25 0.9500 .
C26 C27 1.381(3) .
C26 H26 0.9500 .
C27 H27 0.9500 .
C28 C33 1.384(3) .
C28 C29 1.395(3) .
C29 C30 1.381(4) .
C29 H29 0.9500 .
C30 C31 1.377(5) .
C30 H30 0.9500 .
C31 C32 1.380(5) .
C31 H31 0.9500 .
C32 C33 1.394(4) .
C32 H32 0.9500 .
C33 H33 0.9500 .
C34 C35 1.188(3) .
C35 C36 1.481(3) .
C36 C49 1.542(4) .
C36 C37 1.543(3) .
C36 C43 1.548(3) .
C37 C42 1.397(3) .
C37 C38 1.400(3) .
C38 C39 1.387(4) .
C38 H38 0.9500 .
C39 C40 1.383(4) .
C39 H39 0.9500 .
C40 C41 1.381(4) .
C40 H40 0.9500 .
C41 C42 1.383(4) .
C41 H41 0.9500 .
C42 H42 0.9500 .
C43 C44 1.380(4) .
C43 C48 1.393(4) .
C44 C45 1.405(4) .
C44 H44 0.9500 .
C45 C46 1.386(6) .
C45 H45 0.9500 .
C46 C47 1.376(6) .
C46 H46 0.9500 .
C47 C48 1.389(4) .
C47 H47 0.9500 .
C48 H48 0.9500 .
C49 C54 1.385(4) .
C49 C50 1.388(4) .
C50 C51 1.391(5) .
C50 H50 0.9500 .
C51 C52 1.400(5) .
C51 H51 0.9500 .
C52 C53 1.363(5) .
C52 H52 0.9500 .
C53 C54 1.384(4) .
C53 H53 0.9500 .
C54 H54 0.9500 .
P1 F3B 1.39(3) .
P1 F2A 1.494(17) .
P1 F2A 1.494(16) 2_655
P1 F2 1.555(2) 2_655
P1 F2 1.555(2) .
P1 F1 1.5764(18) 2_655
P1 F1 1.5764(18) .
P1 F3 1.578(2) .
P1 F3 1.578(2) 2_655
P1 F3A 1.64(2) .
C55 Cl1 1.729(3) .
C55 Cl2 1.746(4) .
C55 H55A 0.9900 .
C55 H55B 0.9900 .
C55A Cl1A 1.58(4) .
C55A Cl2A 1.74(4) .
C55A H55C 0.9900 .
C55A H55D 0.9900 .

loop_
_geom_torsion_atom_site_label_1
_geom_torsion_atom_site_label_2
_geom_torsion_atom_site_label_3
_geom_torsion_atom_site_label_4
_geom_torsion
_geom_torsion_site_symmetry_1
N2 Cu1 N1 C1 -47.6(2) 2_755
N2 Cu1 N1 C1 -179.8(2) .
N1 Cu1 N1 C1 55.81(18) 2_755
N2 Cu1 N1 C5 134.15(13) 2_755
N2 Cu1 N1 C5 1.97(14) .
N1 Cu1 N1 C5 -122.40(14) 2_755
N2 Cu1 N2 C12 51.07(17) 2_755
N1 Cu1 N2 C12 177.58(19) .
N1 Cu1 N2 C12 -57.6(2) 2_755
N2 Cu1 N2 C6 -127.74(14) 2_755
N1 Cu1 N2 C6 -1.23(13) .
N1 Cu1 N2 C6 123.55(13) 2_755
C5 N1 C1 C2 2.1(3) .
Cu1 N1 C1 C2 -176.02(16) .
N1 C1 C2 C3 -3.0(3) .
N1 C1 C2 C34 174.6(2) .
C1 C2 C3 C4 1.0(3) .
C34 C2 C3 C4 -176.6(2) .
C2 C3 C4 C5 1.5(3) .
C2 C3 C4 C9 -178.7(2) .
C1 N1 C5 C4 0.7(3) .
Cu1 N1 C5 C4 179.15(16) .
C1 N1 C5 C6 179.11(18) .
Cu1 N1 C5 C6 -2.4(2) .
C3 C4 C5 N1 -2.5(3) .
C9 C4 C5 N1 177.77(19) .
C3 C4 C5 C6 179.12(19) .
C9 C4 C5 C6 -0.6(3) .
C12 N2 C6 C7 -0.4(3) .
Cu1 N2 C6 C7 178.58(16) .
C12 N2 C6 C5 -178.67(18) .
Cu1 N2 C6 C5 0.3(2) .
N1 C5 C6 N2 1.5(3) .
C4 C5 C6 N2 179.96(18) .
N1 C5 C6 C7 -176.88(18) .
C4 C5 C6 C7 1.6(3) .
N2 C6 C7 C10 -0.2(3) .
C5 C6 C7 C10 178.01(18) .
N2 C6 C7 C8 -179.57(19) .
C5 C6 C7 C8 -1.3(3) .
C6 C7 C8 C9 0.0(3) .
C10 C7 C8 C9 -179.3(2) .
C7 C8 C9 C4 1.0(3) .
C3 C4 C9 C8 179.6(2) .
C5 C4 C9 C8 -0.7(3) .
C6 C7 C10 C11 0.8(3) .
C8 C7 C10 C11 -179.9(2) .
C7 C10 C11 C12 -0.7(3) .
C7 C10 C11 C13 178.90(19) .
C6 N2 C12 C11 0.4(3) .
Cu1 N2 C12 C11 -178.30(15) .
C10 C11 C12 N2 0.1(3) .
C13 C11 C12 N2 -179.53(19) .
C14 C15 C16 C21 -143.0(2) .
C22 C15 C16 C21 -25.2(3) .
C28 C15 C16 C21 98.6(2) .
C14 C15 C16 C17 42.0(3) .
C22 C15 C16 C17 159.9(2) .
C28 C15 C16 C17 -76.4(2) .
C21 C16 C17 C18 0.6(4) .
C15 C16 C17 C18 175.7(2) .
C16 C17 C18 C19 -0.3(4) .
C17 C18 C19 C20 0.4(4) .
C18 C19 C20 C21 -0.7(4) .
C17 C16 C21 C20 -0.9(4) .
C15 C16 C21 C20 -175.9(2) .
C19 C20 C21 C16 1.0(4) .
C14 C15 C22 C23 -134.1(2) .
C16 C15 C22 C23 107.6(2) .
C28 C15 C22 C23 -14.5(3) .
C14 C15 C22 C27 49.0(3) .
C16 C15 C22 C27 -69.3(2) .
C28 C15 C22 C27 168.6(2) .
C27 C22 C23 C24 -0.8(4) .
C15 C22 C23 C24 -177.7(2) .
C22 C23 C24 C25 -0.5(4) .
C23 C24 C25 C26 1.2(4) .
C24 C25 C26 C27 -0.6(4) .
C25 C26 C27 C22 -0.6(4) .
C23 C22 C27 C26 1.3(4) .
C15 C22 C27 C26 178.3(2) .
C14 C15 C28 C33 33.9(3) .
C16 C15 C28 C33 152.1(2) .
C22 C15 C28 C33 -85.0(3) .
C14 C15 C28 C29 -148.0(2) .
C16 C15 C28 C29 -29.8(3) .
C22 C15 C28 C29 93.1(3) .
C33 C28 C29 C30 0.0(4) .
C15 C28 C29 C30 -178.1(3) .
C28 C29 C30 C31 -0.3(5) .
C29 C30 C31 C32 0.4(6) .
C30 C31 C32 C33 -0.3(7) .
C29 C28 C33 C32 0.1(4) .
C15 C28 C33 C32 178.2(3) .
C31 C32 C33 C28 0.1(6) .
C35 C36 C37 C42 -150.3(2) .
C49 C36 C37 C42 91.2(3) .
C43 C36 C37 C42 -33.7(3) .
C35 C36 C37 C38 32.8(3) .
C49 C36 C37 C38 -85.7(3) .
C43 C36 C37 C38 149.4(2) .
C42 C37 C38 C39 0.3(4) .
C36 C37 C38 C39 177.3(2) .
C37 C38 C39 C40 1.0(4) .
C38 C39 C40 C41 -1.6(5) .
C39 C40 C41 C42 1.0(4) .
C40 C41 C42 C37 0.3(4) .
C38 C37 C42 C41 -0.9(4) .
C36 C37 C42 C41 -177.9(2) .
C35 C36 C43 C44 50.8(3) .
C49 C36 C43 C44 168.5(2) .
C37 C36 C43 C44 -67.8(3) .
C35 C36 C43 C48 -130.9(2) .
C49 C36 C43 C48 -13.2(3) .
C37 C36 C43 C48 110.5(3) .
C48 C43 C44 C45 1.2(4) .
C36 C43 C44 C45 179.6(2) .
C43 C44 C45 C46 0.1(4) .
C44 C45 C46 C47 -1.1(5) .
C45 C46 C47 C48 0.8(5) .
C46 C47 C48 C43 0.5(4) .
C44 C43 C48 C47 -1.5(4) .
C36 C43 C48 C47 -179.8(2) .
C35 C36 C49 C54 -132.7(2) .
C37 C36 C49 C54 -12.7(3) .
C43 C36 C49 C54 110.1(3) .
C35 C36 C49 C50 47.7(3) .
C37 C36 C49 C50 167.6(2) .
C43 C36 C49 C50 -69.6(3) .
C54 C49 C50 C51 -0.4(5) .
C36 C49 C50 C51 179.3(3) .
C49 C50 C51 C52 1.4(6) .
C50 C51 C52 C53 -0.8(6) .
C51 C52 C53 C54 -0.8(6) .
C52 C53 C54 C49 1.9(5) .
C50 C49 C54 C53 -1.2(4) .
C36 C49 C54 C53 179.1(3) .

loop_
_platon_squeeze_void_nr
_platon_squeeze_void_average_x
_platon_squeeze_void_average_y
_platon_squeeze_void_average_z
_platon_squeeze_void_volume
_platon_squeeze_void_count_electrons
1 0.000 -0.017 -0.250 202.4 -4.3
2 1.000 0.017 0.250 202.3 -4.3
3 0.727 0.250 -0.023 585.9 -15.1
4 0.500 0.483 -0.250 202.4 -4.3
5 0.500 0.517 0.250 202.3 -4.3
6 0.227 0.750 -0.023 585.9 -15.1
